data_2202427
loop_
_publ_author_name
'Loguard S. Rojas'
'Belkis M. Ram\'irez'
'Asilo\'e J. Mora'
'Gerzon E. Delgado'
'Graciela D\'iaz de Delgado'

_publ_section_title
;
 Redetermination of potassium benzilate
;
_journal_issue 8
_journal_name_full 'Acta Crystallographica Section E'
_journal_page_first m647
_journal_page_last m651
_journal_paper_doi 10.1107/S1600536803015915
_journal_volume 59
_journal_year 2003
_chemical_formula_iupac 'K 1+, C14 H11 O3 1-'
_chemical_formula_moiety 'K 1+, C14 H11 O3 1-'
_chemical_formula_structural 'K 1+, C14 H11 O3 1-'
_chemical_formula_sum 'C14 H11 K O3'
_chemical_formula_weight 266.33
_chemical_name_common 'Potassium Benzilate'
_chemical_name_systematic 'Potassium \a--Hydroxy--\a--phenylbenzeneacetate'
_space_group_IT_number 14
_symmetry_cell_setting monoclinic
_symmetry_space_group_name_Hall '-P 2ybc'
_symmetry_space_group_name_H-M 'P 1 21/c 1'
_atom_sites_solution_hydrogens geom
_atom_sites_solution_primary direct
_atom_sites_solution_secondary difmap
_cell_angle_alpha 90.00
_cell_angle_beta 111.4740(10)
_cell_angle_gamma 90.00
_cell_formula_units_Z 4
_cell_length_a 14.1283(15)
_cell_length_b 9.0230(10)
_cell_length_c 10.3639(11)
_cell_measurement_reflns_used 3427
_cell_measurement_temperature 293(2)
_cell_measurement_theta_max 28.54
_cell_measurement_theta_min 1.55
_cell_volume 1229.5(2)
_computing_cell_refinement 'SAINT (Bruker, 1998)'
_computing_data_collection 'SMART (Bruker, 1998)'
_computing_data_reduction SAINT
_computing_molecular_graphics 'DIAMOND (Brandenburg, 1998)'
_computing_publication_material
;
SHELXL97 and PLATON (Spek, 1990)
;
_computing_structure_refinement 'SHELXL97 (Sheldrick, 1997)'
_computing_structure_solution 'SHELXS97 (Sheldrick, 1997)'
_diffrn_ambient_temperature 293(2)
_diffrn_detector_area_resol_mean 0.70
_diffrn_measured_fraction_theta_full 0.997
_diffrn_measured_fraction_theta_max 0.919
_diffrn_measurement_device_type 'Bruker SMART CCD area-detector'
_diffrn_measurement_method '\f and \w'
_diffrn_radiation_monochromator graphite
_diffrn_radiation_type MoK\a
_diffrn_radiation_wavelength 0.71073
_diffrn_reflns_av_R_equivalents 0.0399
_diffrn_reflns_av_sigmaI/netI 0.0364
_diffrn_reflns_limit_h_max 18
_diffrn_reflns_limit_h_min -16
_diffrn_reflns_limit_k_max 12
_diffrn_reflns_limit_k_min -8
_diffrn_reflns_limit_l_max 13
_diffrn_reflns_limit_l_min -13
_diffrn_reflns_number 15415
_diffrn_reflns_reduction_process SAINT
_diffrn_reflns_theta_full 26.5
_diffrn_reflns_theta_max 28.54
_diffrn_reflns_theta_min 1.55
_diffrn_standards_number 0
_exptl_absorpt_coefficient_mu 0.428
_exptl_absorpt_correction_T_max 0.8796
_exptl_absorpt_correction_T_min 0.7572
_exptl_absorpt_correction_type multi-scan
_exptl_absorpt_process_details '(SADABS; Sheldrick, 1996)'
_exptl_crystal_colour colorless
_exptl_crystal_density_diffrn 1.439
_exptl_crystal_density_meas 1.428
_exptl_crystal_density_method 'neutral buoyancy in CHCl~3~/C~4~H~10~O'
_exptl_crystal_description plate
_exptl_crystal_F_000 552
_exptl_crystal_size_max 0.50
_exptl_crystal_size_mid 0.40
_exptl_crystal_size_min 0.30
_refine_diff_density_max 0.316
_refine_diff_density_min -0.460
_refine_ls_extinction_method none
_refine_ls_goodness_of_fit_ref 1.070
_refine_ls_hydrogen_treatment mixed
_refine_ls_matrix_type full
_refine_ls_number_parameters 167
_refine_ls_number_reflns 2864
_refine_ls_number_restraints 0
_refine_ls_restrained_S_all 1.070
_refine_ls_R_factor_all 0.0576
_refine_ls_R_factor_gt 0.0426
_refine_ls_shift/su_max <0.001
_refine_ls_shift/su_mean 0.000
_refine_ls_structure_factor_coef Fsqd
_refine_ls_weighting_details 'w = 1/[\s^2^(Fo^2^)+(0.0698P)^2^+0.0399P] where P = (Fo^2^+2Fc^2^)/3'
_refine_ls_weighting_scheme calc
_refine_ls_wR_factor_gt 0.1130
_refine_ls_wR_factor_ref 0.1195
_reflns_number_gt 2213
_reflns_number_total 2864
_reflns_threshold_expression I>2\s(I)
_cod_data_source_file cf6267.cif
_cod_data_source_block I
_cod_depositor_comments
;
The following automatic conversions were performed:
'_geom_bond_publ_flag' value 'Yes' changed to 'yes' according to
'/home/saulius/struct/CIF-dictionaries/cif_core.dic' dictionary named
'cif_core.dic' version 2.4.1 from 2010-06-29 (24 times).

Automatic conversion script
Id: cif_fix_enum 1527 2010-12-29 10:47:43Z saulius 

The following automatic conversions were performed:

'_geom_bond_publ_flag' value 'Yes' changed to 'yes' according to
/home/saulius/struct/CIF-dictionaries/cif_core.dic dictionary named
'cif_core.dic' version 2.4.1 from 2010-06-29 (24
times).

'_geom_angle_publ_flag' value 'Yes' changed to 'yes'
according to /home/saulius/struct/CIF-dictionaries/cif_core.dic
dictionary named 'cif_core.dic' version 2.4.1 from 2010-06-29 (27
times).

Automatic conversion script
Id: cif_fix_values 1715 2011-07-08 13:25:40Z adriana 
;
_cod_original_sg_symbol_H-M 'P 21/c'
_cod_database_code 2202427
_cod_database_fobs_code 2202427

loop_
_symmetry_equiv_pos_as_xyz
'x, y, z'
'-x, y+1/2, -z+1/2'
'-x, -y, -z'
'x, -y-1/2, z-1/2'

loop_
_atom_site_label
_atom_site_fract_x
_atom_site_fract_y
_atom_site_fract_z
_atom_site_U_iso_or_equiv
_atom_site_adp_type
_atom_site_calc_flag
_atom_site_refinement_flags
_atom_site_occupancy
_atom_site_disorder_assembly
_atom_site_disorder_group
_atom_site_type_symbol
K 0.03541(3) 0.03185(5) 0.81633(4) 0.04358(16) Uani d . 1 . . K
O1 -0.14873(10) 0.39938(15) 1.06378(13) 0.0367(3) Uani d . 1 . . O
H1 -0.1388(19) 0.329(3) 1.108(3) 0.058(7) Uiso d . 1 . . H
O2 -0.07919(10) 0.28955(14) 0.79362(12) 0.0382(3) Uani d . 1 . . O
O3 -0.07120(10) 0.15646(15) 0.97690(14) 0.0462(3) Uani d . 1 . . O
C1 -0.10511(13) 0.26085(17) 0.89388(17) 0.0300(4) Uani d . 1 . . C
C2 -0.18665(12) 0.36011(18) 0.91996(17) 0.0294(4) Uani d . 1 . . C
C3 -0.28622(13) 0.27359(19) 0.88436(18) 0.0347(4) Uani d . 1 . . C
C4 -0.30634(16) 0.1473(2) 0.8034(2) 0.0532(5) Uani d . 1 . . C
H4 -0.2586 0.1129 0.7682 0.064 Uiso calc R 1 . . H
C5 -0.3969(2) 0.0714(3) 0.7741(3) 0.0743(8) Uani d . 1 . . C
H5 -0.4096 -0.0132 0.7191 0.089 Uiso calc R 1 . . H
C6 -0.46796(18) 0.1198(4) 0.8253(3) 0.0751(8) Uani d . 1 . . C
H6 -0.5287 0.0682 0.8051 0.090 Uiso calc R 1 . . H
C7 -0.44947(17) 0.2439(3) 0.9061(3) 0.0657(7) Uani d . 1 . . C
H7 -0.4974 0.2762 0.9418 0.079 Uiso calc R 1 . . H
C8 -0.35905(15) 0.3222(2) 0.9352(2) 0.0486(5) Uani d . 1 . . C
H8 -0.3474 0.4076 0.9890 0.058 Uiso calc R 1 . . H
C9 -0.20387(12) 0.50445(18) 0.83704(17) 0.0301(4) Uani d . 1 . . C
C10 -0.15691(14) 0.6350(2) 0.8976(2) 0.0388(4) Uani d . 1 . . C
H10 -0.1150 0.6359 0.9908 0.047 Uiso calc R 1 . . H
C11 -0.17182(17) 0.7646(2) 0.8206(2) 0.0479(5) Uani d . 1 . . C
H11 -0.1405 0.8517 0.8630 0.057 Uiso calc R 1 . . H
C12 -0.23233(17) 0.7654(2) 0.6825(2) 0.0483(5) Uani d . 1 . . C
H12 -0.2423 0.8526 0.6315 0.058 Uiso calc R 1 . . H
C13 -0.27835(15) 0.6355(2) 0.6199(2) 0.0480(5) Uani d . 1 . . C
H13 -0.3185 0.6349 0.5260 0.058 Uiso calc R 1 . . H
C14 -0.26491(14) 0.5057(2) 0.69657(19) 0.0389(4) Uani d . 1 . . C
H14 -0.2969 0.4190 0.6539 0.047 Uiso calc R 1 . . H

loop_
_atom_site_aniso_label
_atom_site_aniso_U_11
_atom_site_aniso_U_22
_atom_site_aniso_U_33
_atom_site_aniso_U_12
_atom_site_aniso_U_13
_atom_site_aniso_U_23
K 0.0566(3) 0.0379(3) 0.0456(3) 0.01317(18) 0.0297(2) 0.00574(18)
O1 0.0519(8) 0.0315(7) 0.0284(6) 0.0035(6) 0.0167(5) 0.0001(5)
O2 0.0497(7) 0.0349(7) 0.0386(7) 0.0045(5) 0.0263(6) 0.0017(5)
O3 0.0550(8) 0.0435(8) 0.0480(8) 0.0183(6) 0.0284(6) 0.0164(6)
C1 0.0335(8) 0.0260(8) 0.0316(8) -0.0018(6) 0.0132(7) -0.0029(7)
C2 0.0324(8) 0.0282(8) 0.0297(8) 0.0009(6) 0.0141(7) 0.0002(6)
C3 0.0348(9) 0.0330(9) 0.0375(9) 0.0001(7) 0.0147(7) 0.0072(7)
C4 0.0512(12) 0.0523(13) 0.0603(13) -0.0160(10) 0.0255(10) -0.0130(10)
C5 0.0633(15) 0.0690(17) 0.0893(19) -0.0314(13) 0.0265(14) -0.0174(15)
C6 0.0433(13) 0.081(2) 0.097(2) -0.0201(12) 0.0209(13) 0.0139(16)
C7 0.0409(12) 0.0752(17) 0.0907(18) 0.0079(11) 0.0356(12) 0.0222(15)
C8 0.0417(10) 0.0468(12) 0.0637(13) 0.0058(9) 0.0271(9) 0.0076(10)
C9 0.0315(8) 0.0294(8) 0.0340(8) 0.0030(6) 0.0175(7) 0.0024(7)
C10 0.0464(10) 0.0334(10) 0.0387(9) -0.0014(8) 0.0182(8) -0.0007(8)
C11 0.0647(13) 0.0293(10) 0.0566(12) -0.0038(9) 0.0304(11) -0.0004(9)
C12 0.0598(12) 0.0342(10) 0.0580(12) 0.0089(9) 0.0298(10) 0.0149(9)
C13 0.0488(11) 0.0542(13) 0.0401(10) 0.0088(9) 0.0150(9) 0.0141(9)
C14 0.0409(10) 0.0359(10) 0.0396(10) -0.0004(8) 0.0142(8) 0.0015(8)

loop_
_atom_type_symbol
_atom_type_description
_atom_type_scat_dispersion_real
_atom_type_scat_dispersion_imag
_atom_type_scat_source
C C 0.0033 0.0016 'International Tables Vol C Tables 4.2.6.8 and 6.1.1.4'
H H 0.0000 0.0000 'International Tables Vol C Tables 4.2.6.8 and 6.1.1.4'
O O 0.0106 0.0060 'International Tables Vol C Tables 4.2.6.8 and 6.1.1.4'
K K 0.2009 0.2494 'International Tables Vol C Tables 4.2.6.8 and 6.1.1.4'

loop_
_geom_angle_atom_site_label_1
_geom_angle_atom_site_label_2
_geom_angle_atom_site_label_3
_geom_angle_site_symmetry_1
_geom_angle_site_symmetry_3
_geom_angle
_geom_angle_publ_flag
O3 K O2 3_557 2_546 79.14(4) ?
O3 K O2 3_557 . 122.55(4) ?
O2 K O2 2_546 . 150.761(19) ?
O3 K O3 3_557 . 76.40(4) ?
O2 K O3 2_546 . 146.61(4) ?
O2 K O3 . . 46.18(4) yes
O3 K O3 3_557 1 76.40(4) ?
O2 K O3 2_546 1 146.61(4) ?
O2 K O3 . 1 46.18(4) ?
O3 K O1 3_557 4_565 133.57(4) ?
O2 K O1 2_546 4_565 93.44(4) ?
O2 K O1 . 4_565 57.60(4) ?
O3 K O1 . 4_565 87.31(4) ?
O3 K O1 1 4_565 87.31(4) ?
C2 O1 K . 4_566 146.43(10) ?
C1 O2 K . 2_556 135.80(11) ?
C1 O2 K . . 95.43(10) ?
K O2 K 2_556 . 120.35(4) ?
C1 O3 K . 3_557 163.56(11) ?
C1 O3 K . . 92.68(10) ?
K O3 K 3_557 . 103.60(4) ?
O3 C1 O2 1 . 125.11(16) ?
O3 C1 O2 . . 125.11(16) yes
O3 C1 C2 1 . 115.85(14) ?
O3 C1 C2 . . 115.85(14) yes
O2 C1 C2 . . 119.05(14) yes
O1 C2 C9 1 . 107.22(13) yes
O1 C2 C9 . . 107.22(13) yes
O1 C2 C3 1 . 109.74(13) ?
O1 C2 C3 . . 109.74(13) yes
C9 C2 C3 . . 110.83(13) yes
O1 C2 C1 1 . 107.70(13) ?
O1 C2 C1 . . 107.70(13) yes
C9 C2 C1 . . 111.55(13) yes
C3 C2 C1 . . 109.71(13) yes
C4 C3 C8 . . 118.35(18) yes
C4 C3 C2 . . 122.24(16) yes
C8 C3 C2 . . 119.41(17) yes
C3 C4 C5 . . 120.6(2) yes
C6 C5 C4 . . 120.6(3) yes
C7 C6 C5 . . 119.8(2) yes
C6 C7 C8 . . 120.2(2) yes
C3 C8 C7 . . 120.4(2) yes
C10 C9 C14 . . 118.48(16) yes
C10 C9 C2 . . 121.22(15) yes
C14 C9 C2 . . 120.26(15) yes
C9 C10 C11 . . 120.63(17) yes
C12 C11 C10 . . 120.66(18) yes
C11 C12 C13 . . 119.43(18) yes
C12 C13 C14 . . 120.31(18) yes
C13 C14 C9 . . 120.48(18) yes
C2 O1 H1 . . 109.2(19) ?
K O1 H1 4_566 . 75.1(18) yes
C3 C4 H4 . . 119.7 ?
C5 C4 H4 . . 119.7 ?
C6 C5 H5 . . 119.7 ?
C4 C5 H5 . . 119.7 ?
C7 C6 H6 . . 120.1 ?
C5 C6 H6 . . 120.1 ?
C6 C7 H7 . . 119.9 ?
C8 C7 H7 . . 119.9 ?
C3 C8 H8 . . 119.8 ?
C7 C8 H8 . . 119.8 ?
C9 C10 H10 . . 119.7 ?
C11 C10 H10 . . 119.7 ?
C12 C11 H11 . . 119.7 ?
C10 C11 H11 . . 119.7 ?
C11 C12 H12 . . 120.3 ?
C13 C12 H12 . . 120.3 ?
C12 C13 H13 . . 119.8 ?
C14 C13 H13 . . 119.8 ?
C13 C14 H14 . . 119.8 ?
C9 C14 H14 . . 119.8 ?

loop_
_geom_bond_atom_site_label_1
_geom_bond_atom_site_label_2
_geom_bond_site_symmetry_2
_geom_bond_distance
_geom_bond_publ_flag
K O2 . 2.7937(13) yes
K O3 . 2.8525(13) yes
K O1 4_565 3.0031(14) yes
K O3 3_557 2.6347(13) yes
K O2 2_546 2.6414(13) yes
O1 C2 . 1.432(2) yes
O2 C1 . 1.249(2) yes
O2 K 2_556 2.6414(13) ?
O3 C1 . 1.247(2) yes
O3 K 3_557 2.6347(13) ?
C1 C2 . 1.559(2) yes
C2 C9 . 1.530(2) yes
C2 C3 . 1.531(2) yes
C3 C4 . 1.382(3) yes
C3 C8 . 1.388(3) yes
C4 C5 . 1.384(3) yes
C5 C6 . 1.366(4) yes
C6 C7 . 1.365(4) yes
C7 C8 . 1.393(3) yes
C9 C10 . 1.385(2) yes
C9 C14 . 1.394(2) yes
C10 C11 . 1.387(3) yes
C11 C12 . 1.373(3) yes
C12 C13 . 1.382(3) yes
C13 C14 . 1.388(3) yes
O1 H1 . 0.77(2) yes
C4 H4 . 0.930 ?
C4 H4 . 0.930 ?
C5 H5 . 0.930 ?
C6 H6 . 0.930 ?
C7 H7 . 0.930 ?
C8 H8 . 0.930 ?
C10 H10 . 0.930 ?
C11 H11 . 0.930 ?
C12 H12 . 0.930 ?
C13 H13 . 0.930 ?
C13 H13 . 0.930 ?
C14 H14 . 0.930 ?

loop_
_geom_hbond_atom_site_label_D
_geom_hbond_atom_site_label_H
_geom_hbond_atom_site_label_A
_geom_hbond_site_symmetry_A
_geom_hbond_distance_DH
_geom_hbond_distance_HA
_geom_hbond_distance_DA
_geom_hbond_angle_DHA
_geom_hbond_publ_flag
O1 H1 O2 4_566 0.77(2) 2.09(2) 2.7986(18) 154(2) yes
O1 H1 O3 1 0.77(2) 2.47(3) 2.7454(18) 103(2) yes
C10 H10 O1 1 0.93 2.37 2.712(2) 101 yes
